data_7225693
loop_
_publ_author_name
'Sovago, Ioana'
'Thomas, Lynne H.'
'Adam, Martin S.'
'Capelli, Silvia C.'
'Wilson, Chick C.'
'Farrugia, Louis J.'

_publ_section_title
;
 High resolution X-ray and neutron diffraction studies on molecular
 complexes of chloranilic acid and lutidines
;
_journal_issue 30
_journal_name_full CrystEngComm
_journal_page_first 5697
_journal_paper_doi 10.1039/C6CE01065B
_journal_volume 18
_journal_year 2016
_chemical_formula_moiety
;                                                          
C6 Cl2 O4, 2(C7 H10 N), 2(H2 O)                                      
;
_chemical_formula_sum 'C20 H24 Cl2 N2 O6'
_chemical_formula_weight 459.33
_chemical_name_systematic
;                                                          
 ?                                                         
;
_space_group_IT_number 14
_symmetry_cell_setting monoclinic
_symmetry_Int_Tables_number 14
_symmetry_space_group_name_Hall '-P 2ybc'
_symmetry_space_group_name_H-M 'P 1 21/c 1'
_atom_sites_solution_hydrogens geom
_atom_sites_solution_primary direct
_atom_sites_solution_secondary difmap
_audit_update_record
;
2016-05-04 deposited with the CCDC.
2016-06-13 downloaded from the CCDC.
;
_cell_angle_alpha 90
_cell_angle_beta 99.620(14)
_cell_angle_gamma 90
_cell_formula_units_Z 2
_cell_length_a 10.036(2)
_cell_length_b 7.6591(17)
_cell_length_c 13.948(3)
_cell_measurement_reflns_used 2162
_cell_measurement_temperature 100(2)
_cell_measurement_theta_max 26.5
_cell_measurement_theta_min 2.1
_cell_measurement_wavelength 0.71073
_cell_volume 1057.1(4)
_computing_cell_refinement 'HKL Scalepack (Otwinowski & Minor 1997)'
_computing_data_collection 'Collect (Bruker AXS BV, 1997-2004)'
_computing_data_reduction 'HKL Denzo and Scalepack (Otwinowski & Minor 1997)'
_computing_molecular_graphics 'Ortep-3 for Windows (Farrugia, 1997)'
_computing_publication_material 'WinGX publication routines (Farrugia, 1999)'
_computing_structure_refinement 'SHELXL-97 (Sheldrick, 2008)'
_computing_structure_solution 'SHELXS-97 (Sheldrick, 2008)'
_diffrn_ambient_temperature 100(2)
_diffrn_detector 'CCD plate'
_diffrn_detector_area_resol_mean 9
_diffrn_measured_fraction_theta_full 0.994
_diffrn_measured_fraction_theta_max 0.992
_diffrn_measurement_device '95mm CCD camera on \k-goniostat'
_diffrn_measurement_device_type KappaCCD
_diffrn_measurement_method 'CCD rotation images, thick slices'
_diffrn_orient_matrix_type 'by Bruker AXS Collect from scalepack cell'
_diffrn_radiation_probe x-ray
_diffrn_radiation_type MoK\a
_diffrn_radiation_wavelength 0.71073
_diffrn_reflns_av_R_equivalents 0.0616
_diffrn_reflns_Laue_measured_fraction_full 0.994
_diffrn_reflns_Laue_measured_fraction_max 0.992
_diffrn_reflns_limit_h_max 12
_diffrn_reflns_limit_h_min -12
_diffrn_reflns_limit_k_max 9
_diffrn_reflns_limit_k_min -9
_diffrn_reflns_limit_l_max 17
_diffrn_reflns_limit_l_min -17
_diffrn_reflns_number 9350
_diffrn_reflns_point_group_measured_fraction_full 0.994
_diffrn_reflns_point_group_measured_fraction_max 0.992
_diffrn_reflns_theta_full 25.242
_diffrn_reflns_theta_max 26.474
_diffrn_reflns_theta_min 2.058
_exptl_absorpt_coefficient_mu 0.347
_exptl_absorpt_correction_T_max 0.9659
_exptl_absorpt_correction_T_min 0.9169
_exptl_absorpt_correction_type multi-scan
_exptl_absorpt_process_details 'SADABS, Bruker(2001)'
_exptl_crystal_colour 'dark red'
_exptl_crystal_density_diffrn 1.443
_exptl_crystal_density_method 'not measured'
_exptl_crystal_description block
_exptl_crystal_F_000 480
_exptl_crystal_size_max 0.30
_exptl_crystal_size_mid 0.25
_exptl_crystal_size_min 0.10
_refine_diff_density_max 0.293
_refine_diff_density_min -0.406
_refine_diff_density_rms 0.065
_refine_ls_extinction_method none
_refine_ls_goodness_of_fit_ref 1.04
_refine_ls_hydrogen_treatment refall
_refine_ls_matrix_type full
_refine_ls_number_constraints 0
_refine_ls_number_parameters 184
_refine_ls_number_reflns 2162
_refine_ls_number_restraints 0
_refine_ls_restrained_S_all 1.04
_refine_ls_R_factor_all 0.0668
_refine_ls_R_factor_gt 0.0429
_refine_ls_shift/su_max 0.001
_refine_ls_shift/su_mean 0
_refine_ls_structure_factor_coef Fsqd
_refine_ls_weighting_details 'w=1/[\s^2^(Fo^2^)+(0.0463P)^2^+0.0223P] where P=(Fo^2^+2Fc^2^)/3'
_refine_ls_weighting_scheme calc
_refine_ls_wR_factor_gt 0.0909
_refine_ls_wR_factor_ref 0.0991
_reflns_number_gt 1576
_reflns_number_total 2162
_reflns_threshold_expression 'I > 2\s(I)'
_cod_data_source_file c6ce01065b3.cif
_cod_data_source_block 4_shelx
_cod_depositor_comments 'Adding full bibliography for 7225667--7225698.cif.'
_cod_original_sg_symbol_H-M 'P 21/c'
_cod_database_code 7225693

loop_
_symmetry_equiv_pos_as_xyz
'x, y, z'
'-x, y+1/2, -z+1/2'
'-x, -y, -z'
'x, -y-1/2, z-1/2'

loop_
_atom_site_label
_atom_site_type_symbol
_atom_site_fract_x
_atom_site_fract_y
_atom_site_fract_z
_atom_site_U_iso_or_equiv
_atom_site_adp_type
_atom_site_occupancy
_atom_site_calc_flag
Cl1 Cl 1.00408(6) -0.14013(7) 0.28608(4) 0.01976(18) Uani 1 d
O2 O 1.22351(15) 0.04717(19) 0.41886(11) 0.0193(4) Uani 1 d
O3 O 1.22001(15) 0.1593(2) 0.59733(11) 0.0204(4) Uani 1 d
O11 O 1.30185(18) 0.0722(2) 0.23511(14) 0.0240(4) Uani 1 d
N125 N 1.4523(2) 0.2085(2) 0.50150(14) 0.0187(4) Uani 1 d
C121 C 1.6393(2) 0.2997(3) 0.43417(17) 0.0208(5) Uani 1 d
C122 C 1.6969(2) 0.3743(3) 0.52211(17) 0.0173(5) Uani 1 d
C123 C 1.6271(2) 0.3643(3) 0.60130(16) 0.0171(5) Uani 1 d
C124 C 1.5044(2) 0.2791(3) 0.58746(18) 0.0194(5) Uani 1 d
C126 C 1.5169(2) 0.2169(3) 0.42505(18) 0.0204(5) Uani 1 d
C22 C 1.8298(3) 0.4674(4) 0.5322(2) 0.0253(6) Uani 1 d
C23 C 1.6809(3) 0.4421(4) 0.69788(19) 0.0253(6) Uani 1 d
C111 C 1.0013(2) -0.0605(3) 0.40239(16) 0.0165(5) Uani 1 d
C112 C 1.1165(2) 0.0203(3) 0.45196(16) 0.0161(5) Uani 1 d
C113 C 1.1155(2) 0.0863(3) 0.55620(16) 0.0159(5) Uani 1 d
H121 H 1.690(2) 0.308(3) 0.3778(17) 0.025(6) Uiso 1 d
H124 H 1.451(2) 0.263(3) 0.6408(17) 0.029(7) Uiso 1 d
H125 H 1.362(3) 0.155(3) 0.4892(19) 0.046(8) Uiso 1 d
H126 H 1.471(2) 0.166(3) 0.3665(18) 0.025(7) Uiso 1 d
H22A H 1.862(2) 0.464(3) 0.4714(19) 0.031(7) Uiso 1 d
H22B H 1.894(3) 0.414(3) 0.5809(18) 0.027(7) Uiso 1 d
H22C H 1.821(3) 0.585(4) 0.544(2) 0.049(9) Uiso 1 d
H23A H 1.708(2) 0.568(3) 0.6904(16) 0.026(7) Uiso 1 d
H23B H 1.759(3) 0.383(3) 0.732(2) 0.041(8) Uiso 1 d
H23C H 1.617(3) 0.440(3) 0.745(2) 0.047(8) Uiso 1 d
H11A H 1.249(3) 0.155(5) 0.203(3) 0.073(12) Uiso 1 d
H11B H 1.267(3) 0.052(4) 0.279(2) 0.038(9) Uiso 1 d

loop_
_atom_site_aniso_label
_atom_site_aniso_U_11
_atom_site_aniso_U_22
_atom_site_aniso_U_33
_atom_site_aniso_U_23
_atom_site_aniso_U_13
_atom_site_aniso_U_12
Cl1 0.0223(3) 0.0223(3) 0.0146(3) -0.0023(2) 0.0029(2) -0.0002(2)
O2 0.0199(9) 0.0211(9) 0.0177(9) -0.0003(7) 0.0052(7) -0.0033(7)
O3 0.0197(9) 0.0238(9) 0.0175(9) -0.0012(7) 0.0029(7) -0.0047(7)
O11 0.0269(10) 0.0275(11) 0.0192(10) 0.0029(8) 0.0082(8) 0.0017(8)
N125 0.0184(11) 0.0150(10) 0.0226(12) 0.0000(9) 0.0025(9) -0.0006(8)
C121 0.0218(13) 0.0216(13) 0.0195(14) 0.0037(11) 0.0047(11) 0.0025(10)
C122 0.0183(12) 0.0113(12) 0.0219(13) 0.0047(10) 0.0017(10) 0.0019(9)
C123 0.0154(12) 0.0147(12) 0.0205(13) 0.0009(10) 0.0014(9) 0.0031(9)
C124 0.0198(12) 0.0173(12) 0.0214(14) 0.0014(11) 0.0045(10) 0.0016(10)
C126 0.0238(13) 0.0156(12) 0.0204(14) -0.0003(11) -0.0004(11) 0.0025(10)
C22 0.0218(14) 0.0255(16) 0.0272(16) 0.0062(13) 0.0005(12) -0.0025(11)
C23 0.0240(15) 0.0293(16) 0.0219(14) -0.0028(12) 0.0017(12) 0.0003(12)
C111 0.0200(13) 0.0161(12) 0.0131(12) -0.0001(10) 0.0018(9) 0.0007(9)
C112 0.0209(13) 0.0118(12) 0.0163(12) 0.0033(10) 0.0048(10) 0.0019(9)
C113 0.0180(12) 0.0130(12) 0.0166(12) 0.0040(10) 0.0021(10) 0.0005(9)

loop_
_atom_type_symbol
_atom_type_description
_atom_type_scat_dispersion_real
_atom_type_scat_dispersion_imag
_atom_type_scat_source
Cl Cl 0.1484 0.1585 'International Tables Vol C Tables 4.2.6.8 and 6.1.1.4'
O O 0.0106 0.006 'International Tables Vol C Tables 4.2.6.8 and 6.1.1.4'
N N 0.0061 0.0033 'International Tables Vol C Tables 4.2.6.8 and 6.1.1.4'
C C 0.0033 0.0016 'International Tables Vol C Tables 4.2.6.8 and 6.1.1.4'
H H 0 0 'International Tables Vol C Tables 4.2.6.8 and 6.1.1.4'

loop_
_geom_angle_atom_site_label_1
_geom_angle_atom_site_label_2
_geom_angle_atom_site_label_3
_geom_angle
_geom_angle_site_symmetry_1
_geom_angle_site_symmetry_3
H11A O11 H11B 104(3) . .
C126 N125 C124 121.6(2) . .
C126 N125 H125 115.8(16) . .
C124 N125 H125 122.4(16) . .
C126 C121 C122 120.5(2) . .
C126 C121 H121 121.3(14) . .
C122 C121 H121 118.3(14) . .
C121 C122 C123 118.9(2) . .
C121 C122 C22 120.8(2) . .
C123 C122 C22 120.3(2) . .
C124 C123 C122 117.8(2) . .
C124 C123 C23 119.8(2) . .
C122 C123 C23 122.4(2) . .
N125 C124 C123 121.5(2) . .
N125 C124 H124 116.1(14) . .
C123 C124 H124 122.3(14) . .
N125 C126 C121 119.7(2) . .
N125 C126 H126 115.7(14) . .
C121 C126 H126 124.6(15) . .
C122 C22 H22A 109.4(15) . .
C122 C22 H22B 110.6(15) . .
H22A C22 H22B 109(2) . .
C122 C22 H22C 111.5(18) . .
H22A C22 H22C 104(2) . .
H22B C22 H22C 112(2) . .
C123 C23 H23A 110.5(13) . .
C123 C23 H23B 113.8(16) . .
H23A C23 H23B 107(2) . .
C123 C23 H23C 114.6(16) . .
H23A C23 H23C 107(2) . .
H23B C23 H23C 103(2) . .
C112 C111 C113 122.7(2) . 3_756
C112 C111 Cl1 118.62(16) . .
C113 C111 Cl1 118.65(17) 3_756 .
O2 C112 C111 125.6(2) . .
O2 C112 C113 115.75(19) . .
C111 C112 C113 118.65(18) . .
O3 C113 C111 124.9(2) . 3_756
O3 C113 C112 116.45(18) . .
C111 C113 C112 118.7(2) 3_756 .

loop_
_geom_bond_atom_site_label_1
_geom_bond_atom_site_label_2
_geom_bond_distance
_geom_bond_site_symmetry_2
Cl1 C111 1.738(2) .
O2 C112 1.255(2) .
O3 C113 1.241(3) .
O11 H11A 0.90(4) .
O11 H11B 0.77(3) .
N125 C126 1.339(3) .
N125 C124 1.339(3) .
N125 H125 0.98(3) .
C121 C126 1.369(3) .
C121 C122 1.389(3) .
C121 H121 1.01(2) .
C122 C123 1.406(3) .
C122 C22 1.498(3) .
C123 C124 1.378(3) .
C123 C23 1.490(3) .
C124 H124 0.99(2) .
C126 H126 0.95(2) .
C22 H22A 0.96(2) .
C22 H22B 0.95(3) .
C22 H22C 0.92(3) .
C23 H23A 1.01(2) .
C23 H23B 0.96(3) .
C23 H23C 1.00(3) .
C111 C112 1.390(3) .
C111 C113 1.404(3) 3_756
C112 C113 1.541(3) .
C113 C111 1.404(3) 3_756

loop_
_geom_torsion_atom_site_label_1
_geom_torsion_atom_site_label_2
_geom_torsion_atom_site_label_3
_geom_torsion_atom_site_label_4
_geom_torsion
_geom_torsion_site_symmetry_1
_geom_torsion_site_symmetry_4
C126 C121 C122 C123 -0.4(3) . .
C126 C121 C122 C22 -179.1(2) . .
C121 C122 C123 C124 0.5(3) . .
C22 C122 C123 C124 179.2(2) . .
C121 C122 C123 C23 -179.4(2) . .
C22 C122 C123 C23 -0.7(3) . .
C126 N125 C124 C123 0.2(3) . .
C122 C123 C124 N125 -0.4(3) . .
C23 C123 C124 N125 179.5(2) . .
C124 N125 C126 C121 -0.2(3) . .
C122 C121 C126 N125 0.3(4) . .
C113 C111 C112 O2 -179.9(2) 3_756 .
Cl1 C111 C112 O2 2.5(3) . .
C113 C111 C112 C113 -0.7(4) 3_756 .
Cl1 C111 C112 C113 -178.28(15) . .
O2 C112 C113 O3 0.0(3) . .
C111 C112 C113 O3 -179.27(19) . .
O2 C112 C113 C111 179.95(19) . 3_756
C111 C112 C113 C111 0.7(3) . 3_756
